data_1552815
loop_
_publ_author_name
'Chen, Jianhua'
'Liao, Qiaogan'
'Wang, Gang'
'Yan, Zhenglong'
'Wang, Hang'
'Wang, Yulun'
'Zhang, Xianhe'
'Tang, Yumin'
'Facchetti, Antonio'
'Marks, Tobin J.'
'Guo, Xugang'

_publ_section_title
;
 Enhancing Polymer Photovoltaic Performance via Optimized Intramolecular
 Ester-Based Noncovalent Sulfur&#x00B7;&#x00B7;&#x00B7;Oxygen Interactions
;
_journal_issue 10
_journal_name_full Macromolecules
_journal_page_first 3874
_journal_paper_doi 10.1021/acs.macromol.8b00161
_journal_volume 51
_journal_year 2018
_chemical_formula_moiety 'C19 H24 Br2 O3 S2'
_chemical_formula_sum 'C19 H24 Br2 O3 S2'
_chemical_formula_weight 524.32
_space_group_crystal_system triclinic
_space_group_IT_number 2
_space_group_name_Hall '-P 1'
_space_group_name_H-M_alt 'P -1'
_atom_sites_solution_hydrogens geom
_atom_sites_solution_primary dual
_audit_creation_date 2017-06-02
_audit_creation_method
;
Olex2 1.2
(compiled 2017.03.28 svn.r3405 for OlexSys, GUI svn.r5337)
;
_cell_angle_alpha 92.707(2)
_cell_angle_beta 102.005(3)
_cell_angle_gamma 114.698(2)
_cell_formula_units_Z 2
_cell_length_a 8.3220(5)
_cell_length_b 9.7826(5)
_cell_length_c 14.7863(8)
_cell_measurement_reflns_used 8691
_cell_measurement_temperature 150(2)
_cell_measurement_theta_max 68.60
_cell_measurement_theta_min 3.09
_cell_volume 1057.47(10)
_computing_cell_refinement 'SAINT v8.37A (Bruker, 2015)'
_computing_data_reduction 'SAINT v8.37A (Bruker, 2015)'
_computing_molecular_graphics 'Olex2 (Dolomanov et al., 2009)'
_computing_publication_material 'Olex2 (Dolomanov et al., 2009)'
_computing_structure_refinement 'ShelXL (Sheldrick, 2015)'
_computing_structure_solution 'ShelXT (Sheldrick, 2015)'
_diffrn_ambient_temperature 150.0
_diffrn_detector 'Bruker APEX2 area detector'
_diffrn_detector_area_resol_mean 7.9
_diffrn_detector_type 'CCD area detector'
_diffrn_measured_fraction_theta_full 0.989
_diffrn_measured_fraction_theta_max 0.983
_diffrn_measurement_device 'three-circle diffractometer'
_diffrn_measurement_device_type 'Bruker APEX-II CCD'
_diffrn_measurement_method '\w and \f scans'
_diffrn_radiation_monochromator 'mirror optics'
_diffrn_radiation_probe x-ray
_diffrn_radiation_type CuK\a
_diffrn_radiation_wavelength 1.54178
_diffrn_reflns_av_R_equivalents 0.0529
_diffrn_reflns_av_unetI/netI 0.0460
_diffrn_reflns_Laue_measured_fraction_full 0.989
_diffrn_reflns_Laue_measured_fraction_max 0.983
_diffrn_reflns_limit_h_max 10
_diffrn_reflns_limit_h_min -9
_diffrn_reflns_limit_k_max 11
_diffrn_reflns_limit_k_min -11
_diffrn_reflns_limit_l_max 17
_diffrn_reflns_limit_l_min -17
_diffrn_reflns_number 14807
_diffrn_reflns_point_group_measured_fraction_full 0.989
_diffrn_reflns_point_group_measured_fraction_max 0.983
_diffrn_reflns_theta_full 67.679
_diffrn_reflns_theta_max 68.595
_diffrn_reflns_theta_min 3.091
_diffrn_source 'microfocus sealed X-ray tube'
_diffrn_source_type 'Incoatec I\ms'
_diffrn_standards_number 0
_exptl_absorpt_coefficient_mu 6.842
_exptl_absorpt_correction_T_max 0.7531
_exptl_absorpt_correction_T_min 0.2950
_exptl_absorpt_correction_type multi-scan
_exptl_absorpt_process_details
'SADABS-2014/5 (Bruker,2014/5) was used for absorption correction. wR2(int) was 0.1322 before and 0.0667 after correction. The Ratio of minimum to maximum transmission is 0.3917. The \l/2 correction factor is Not present.'
_exptl_crystal_colour 'clear whiteish yellow'
_exptl_crystal_colour_lustre clear
_exptl_crystal_colour_modifier whiteish
_exptl_crystal_colour_primary yellow
_exptl_crystal_density_diffrn 1.647
_exptl_crystal_description block
_exptl_crystal_F_000 528
_exptl_crystal_size_max 0.38
_exptl_crystal_size_mid 0.17
_exptl_crystal_size_min 0.07
_refine_diff_density_max 0.584
_refine_diff_density_min -0.588
_refine_diff_density_rms 0.084
_refine_ls_extinction_method none
_refine_ls_goodness_of_fit_ref 1.077
_refine_ls_hydrogen_treatment constr
_refine_ls_matrix_type full
_refine_ls_number_parameters 237
_refine_ls_number_reflns 3833
_refine_ls_number_restraints 0
_refine_ls_restrained_S_all 1.077
_refine_ls_R_factor_all 0.0426
_refine_ls_R_factor_gt 0.0332
_refine_ls_shift/su_max 0.001
_refine_ls_shift/su_mean 0.000
_refine_ls_structure_factor_coef Fsqd
_refine_ls_weighting_details 'w=1/[\s^2^(Fo^2^)+(0.0350P)^2^+0.5030P] where P=(Fo^2^+2Fc^2^)/3'
_refine_ls_weighting_scheme calc
_refine_ls_wR_factor_gt 0.0778
_refine_ls_wR_factor_ref 0.0824
_reflns_Friedel_coverage 0.000
_reflns_number_gt 3258
_reflns_number_total 3833
_reflns_threshold_expression 'I > 2\s(I)'
_cod_data_source_file ma8b00161_si_002.cif
_cod_data_source_block cu_20160601a_0m
_cod_database_code 1552815
_shelx_shelxl_version_number 2016/6
_shelx_space_group_comment
;
The symmetry employed for this shelxl refinement is uniquely defined
by the following loop, which should always be used as a source of
symmetry information in preference to the above space-group names.
They are only intended as comments.
;
_olex2_refinement_description
;
1. Fixed Uiso
 At 1.2 times of:
  All C(H) groups, All C(H,H) groups
 At 1.5 times of:
  All C(H,H,H) groups
2.a Secondary CH2 refined with riding coordinates:
 C00E(H00A,H00B), C00F(H00C,H00D), C00G(H00E,H00F), C00H(H00G,H00H), C00J(H00J,
 H00K), C00L(H00L,H00M), C00M(H00N,H00O), C00P(H00S,H00T)
2.b Aromatic/amide H refined with riding coordinates:
 C008(H008), C00I(H00I)
2.c Idealised Me refined as rotating group:
 C00O(H00P,H00Q,H00R), C00Q(H00U,H00V,H00W)
;
_olex2_submission_special_instructions 'No special instructions were received'

loop_
_space_group_symop_operation_xyz
'x, y, z'
'-x, -y, -z'

loop_
_atom_site_label
_atom_site_type_symbol
_atom_site_fract_x
_atom_site_fract_y
_atom_site_fract_z
_atom_site_U_iso_or_equiv
_atom_site_adp_type
_atom_site_occupancy
_atom_site_site_symmetry_order
_atom_site_calc_flag
_atom_site_refinement_flags_posn
Br01 Br 0.60317(4) -0.14888(3) 0.29242(2) 0.03397(11) Uani 1 1 d .
Br02 Br 1.04944(5) 0.92955(4) 0.18061(3) 0.04101(12) Uani 1 1 d .
S003 S 0.78641(10) 0.16466(8) 0.22644(5) 0.02782(16) Uani 1 1 d .
S004 S 0.80692(10) 0.62423(8) 0.23524(5) 0.02983(17) Uani 1 1 d .
O005 O 1.0270(3) 0.3779(2) 0.15476(16) 0.0352(5) Uani 1 1 d .
O006 O 0.3813(3) 0.2815(3) 0.37105(17) 0.0383(5) Uani 1 1 d .
O007 O 0.5257(3) 0.4844(3) 0.30574(19) 0.0450(6) Uani 1 1 d .
C008 C 0.5351(4) 0.1163(3) 0.3130(2) 0.0291(6) Uani 1 1 d .
H008 H 0.442741 0.068116 0.344781 0.035 Uiso 1 1 calc R
C009 C 0.8361(4) 0.4589(3) 0.2184(2) 0.0280(6) Uani 1 1 d .
C00A C 0.7319(4) 0.3156(3) 0.2479(2) 0.0260(6) Uani 1 1 d .
C00B C 0.9789(4) 0.4898(3) 0.1757(2) 0.0297(6) Uani 1 1 d .
C00C C 0.5917(4) 0.2687(3) 0.2945(2) 0.0274(6) Uani 1 1 d .
C00D C 0.5017(4) 0.3596(4) 0.3228(2) 0.0307(6) Uani 1 1 d .
C00E C 1.2009(4) 0.2761(3) 0.0909(2) 0.0320(6) Uani 1 1 d .
H00A H 1.086440 0.194948 0.050563 0.038 Uiso 1 1 calc R
H00B H 1.228914 0.239358 0.150731 0.038 Uiso 1 1 calc R
C00F C 0.1518(5) 0.2439(4) 0.4518(2) 0.0355(7) Uani 1 1 d .
H00C H 0.227339 0.223949 0.505829 0.043 Uiso 1 1 calc R
H00D H 0.073368 0.146135 0.409814 0.043 Uiso 1 1 calc R
C00G C 1.3559(4) 0.3082(3) 0.0432(2) 0.0316(6) Uani 1 1 d .
H00E H 1.468706 0.391946 0.082888 0.038 Uiso 1 1 calc R
H00F H 1.325684 0.342944 -0.017099 0.038 Uiso 1 1 calc R
C00H C 0.0313(4) 0.3056(4) 0.4866(2) 0.0344(7) Uani 1 1 d .
H00G H 0.109841 0.398075 0.533138 0.041 Uiso 1 1 calc R
H00H H -0.034526 0.335388 0.433341 0.041 Uiso 1 1 calc R
C00I C 1.0653(4) 0.6411(3) 0.1587(2) 0.0315(6) Uani 1 1 d .
H00I H 1.165748 0.679431 0.130919 0.038 Uiso 1 1 calc R
C00J C 1.3929(4) 0.1704(4) 0.0248(2) 0.0330(6) Uani 1 1 d .
H00J H 1.420336 0.133497 0.084629 0.040 Uiso 1 1 calc R
H00K H 1.281971 0.087425 -0.016853 0.040 Uiso 1 1 calc R
C00K C 0.6268(4) 0.0483(3) 0.2805(2) 0.0287(6) Uani 1 1 d .
C00L C 1.1742(4) 0.4167(3) 0.1096(2) 0.0324(6) Uani 1 1 d .
H00L H 1.287563 0.498439 0.150325 0.039 Uiso 1 1 calc R
H00M H 1.144096 0.453559 0.050063 0.039 Uiso 1 1 calc R
C00M C 0.2748(4) 0.3531(4) 0.4002(2) 0.0337(7) Uani 1 1 d .
H00N H 0.201511 0.372844 0.345023 0.040 Uiso 1 1 calc R
H00O H 0.356183 0.451015 0.441476 0.040 Uiso 1 1 calc R
C00N C 0.9841(4) 0.7239(3) 0.1876(2) 0.0312(6) Uani 1 1 d .
C00O C 1.5522(5) 0.2090(4) -0.0202(2) 0.0399(7) Uani 1 1 d .
H00P H 1.527107 0.248613 -0.078487 0.060 Uiso 1 1 calc GR
H00Q H 1.568200 0.117120 -0.033855 0.060 Uiso 1 1 calc GR
H00R H 1.664002 0.286201 0.022715 0.060 Uiso 1 1 calc GR
C00P C -0.1075(5) 0.1912(4) 0.5308(2) 0.0361(7) Uani 1 1 d .
H00S H -0.186789 0.098898 0.484186 0.043 Uiso 1 1 calc R
H00T H -0.041918 0.160861 0.583892 0.043 Uiso 1 1 calc R
C00Q C -0.2254(5) 0.2536(4) 0.5656(3) 0.0455(8) Uani 1 1 d .
H00U H -0.293690 0.280754 0.512986 0.068 Uiso 1 1 calc GR
H00V H -0.147785 0.344234 0.612376 0.068 Uiso 1 1 calc GR
H00W H -0.311180 0.176185 0.593858 0.068 Uiso 1 1 calc GR

loop_
_atom_site_aniso_label
_atom_site_aniso_U_11
_atom_site_aniso_U_22
_atom_site_aniso_U_33
_atom_site_aniso_U_23
_atom_site_aniso_U_13
_atom_site_aniso_U_12
Br01 0.03943(19) 0.03114(17) 0.04055(19) 0.01023(13) 0.02222(14) 0.01803(13)
Br02 0.03846(19) 0.02847(18) 0.0587(2) 0.01070(14) 0.01904(16) 0.01346(14)
S003 0.0286(3) 0.0287(3) 0.0328(4) 0.0065(3) 0.0172(3) 0.0143(3)
S004 0.0290(4) 0.0281(3) 0.0369(4) 0.0051(3) 0.0158(3) 0.0134(3)
O005 0.0367(12) 0.0320(11) 0.0499(13) 0.0115(9) 0.0302(10) 0.0179(9)
O006 0.0424(13) 0.0440(12) 0.0490(14) 0.0172(10) 0.0309(11) 0.0283(10)
O007 0.0475(14) 0.0392(13) 0.0686(17) 0.0179(11) 0.0385(13) 0.0263(11)
C008 0.0262(14) 0.0326(15) 0.0301(15) 0.0062(12) 0.0136(12) 0.0112(12)
C009 0.0274(14) 0.0322(14) 0.0290(15) 0.0014(12) 0.0097(12) 0.0165(12)
C00A 0.0246(14) 0.0294(14) 0.0272(14) 0.0030(11) 0.0100(11) 0.0135(11)
C00B 0.0315(15) 0.0323(15) 0.0309(15) 0.0064(12) 0.0139(12) 0.0161(12)
C00C 0.0270(14) 0.0316(14) 0.0265(14) 0.0039(11) 0.0108(12) 0.0137(12)
C00D 0.0261(14) 0.0382(17) 0.0331(16) 0.0045(13) 0.0139(12) 0.0161(12)
C00E 0.0308(15) 0.0317(15) 0.0380(17) 0.0059(12) 0.0185(13) 0.0133(12)
C00F 0.0392(17) 0.0461(17) 0.0359(17) 0.0132(14) 0.0218(14) 0.0260(14)
C00G 0.0290(15) 0.0341(15) 0.0349(16) 0.0065(12) 0.0169(13) 0.0124(12)
C00H 0.0357(16) 0.0436(17) 0.0328(16) 0.0084(13) 0.0171(13) 0.0217(14)
C00I 0.0270(14) 0.0334(15) 0.0367(17) 0.0072(13) 0.0156(13) 0.0120(12)
C00J 0.0336(16) 0.0361(16) 0.0342(16) 0.0063(13) 0.0164(13) 0.0160(13)
C00K 0.0309(15) 0.0296(14) 0.0291(15) 0.0079(12) 0.0151(12) 0.0128(12)
C00L 0.0305(15) 0.0329(15) 0.0385(17) 0.0083(13) 0.0202(13) 0.0129(12)
C00M 0.0332(16) 0.0379(16) 0.0419(18) 0.0072(13) 0.0210(14) 0.0213(13)
C00N 0.0306(15) 0.0275(14) 0.0344(16) 0.0052(12) 0.0110(12) 0.0101(12)
C00O 0.0429(19) 0.0469(18) 0.0414(18) 0.0080(15) 0.0250(15) 0.0237(15)
C00P 0.0380(17) 0.0416(17) 0.0325(16) 0.0058(13) 0.0176(14) 0.0172(14)
C00Q 0.0419(19) 0.060(2) 0.045(2) 0.0123(17) 0.0281(16) 0.0237(17)

loop_
_atom_type_symbol
_atom_type_description
_atom_type_scat_dispersion_real
_atom_type_scat_dispersion_imag
_atom_type_scat_source
C C 0.0181 0.0091 'International Tables Vol C Tables 4.2.6.8 and 6.1.1.4'
H H 0.0000 0.0000 'International Tables Vol C Tables 4.2.6.8 and 6.1.1.4'
Br Br -0.6763 1.2805 'International Tables Vol C Tables 4.2.6.8 and 6.1.1.4'
O O 0.0492 0.0322 'International Tables Vol C Tables 4.2.6.8 and 6.1.1.4'
S S 0.3331 0.5567 'International Tables Vol C Tables 4.2.6.8 and 6.1.1.4'

loop_
_geom_angle_atom_site_label_1
_geom_angle_atom_site_label_2
_geom_angle_atom_site_label_3
_geom_angle
C00K S003 C00A 91.85(14)
C00N S004 C009 91.46(15)
C00B O005 C00L 116.9(2)
C00D O006 C00M 116.9(2)
C00C C008 H008 123.8
C00K C008 H008 123.8
C00K C008 C00C 112.5(3)
C00A C009 S004 125.0(2)
C00B C009 S004 108.7(2)
C00B C009 C00A 126.3(3)
C009 C00A S003 117.7(2)
C00C C00A S003 109.1(2)
C00C C00A C009 133.2(3)
O005 C00B C009 119.7(3)
O005 C00B C00I 125.0(3)
C009 C00B C00I 115.3(3)
C008 C00C C00D 119.9(3)
C00A C00C C008 113.5(3)
C00A C00C C00D 126.6(3)
O006 C00D C00C 110.3(3)
O007 C00D O006 122.6(3)
O007 C00D C00C 127.1(3)
H00A C00E H00B 108.0
C00G C00E H00A 109.4
C00G C00E H00B 109.4
C00L C00E H00A 109.4
C00L C00E H00B 109.4
C00L C00E C00G 111.1(2)
H00C C00F H00D 107.9
C00H C00F H00C 109.2
C00H C00F H00D 109.2
C00M C00F H00C 109.2
C00M C00F H00D 109.2
C00M C00F C00H 112.0(3)
C00E C00G H00E 108.9
C00E C00G H00F 108.9
C00E C00G C00J 113.5(2)
H00E C00G H00F 107.7
C00J C00G H00E 108.9
C00J C00G H00F 108.9
C00F C00H H00G 109.0
C00F C00H H00H 109.0
H00G C00H H00H 107.8
C00P C00H C00F 113.1(3)
C00P C00H H00G 109.0
C00P C00H H00H 109.0
C00B C00I H00I 124.9
C00N C00I C00B 110.1(3)
C00N C00I H00I 124.9
C00G C00J H00J 109.3
C00G C00J H00K 109.3
H00J C00J H00K 108.0
C00O C00J C00G 111.7(3)
C00O C00J H00J 109.3
C00O C00J H00K 109.3
S003 C00K Br01 119.65(17)
C008 C00K Br01 127.2(2)
C008 C00K S003 113.1(2)
O005 C00L C00E 107.9(2)
O005 C00L H00L 110.1
O005 C00L H00M 110.1
C00E C00L H00L 110.1
C00E C00L H00M 110.1
H00L C00L H00M 108.4
O006 C00M C00F 106.5(2)
O006 C00M H00N 110.4
O006 C00M H00O 110.4
C00F C00M H00N 110.4
C00F C00M H00O 110.4
H00N C00M H00O 108.6
S004 C00N Br02 119.27(18)
C00I C00N Br02 126.4(2)
C00I C00N S004 114.4(2)
C00J C00O H00P 109.5
C00J C00O H00Q 109.5
C00J C00O H00R 109.5
H00P C00O H00Q 109.5
H00P C00O H00R 109.5
H00Q C00O H00R 109.5
C00H C00P H00S 109.1
C00H C00P H00T 109.1
H00S C00P H00T 107.8
C00Q C00P C00H 112.7(3)
C00Q C00P H00S 109.1
C00Q C00P H00T 109.1
C00P C00Q H00U 109.5
C00P C00Q H00V 109.5
C00P C00Q H00W 109.5
H00U C00Q H00V 109.5
H00U C00Q H00W 109.5
H00V C00Q H00W 109.5

loop_
_geom_bond_atom_site_label_1
_geom_bond_atom_site_label_2
_geom_bond_distance
Br01 C00K 1.876(3)
Br02 C00N 1.866(3)
S003 C00A 1.750(3)
S003 C00K 1.721(3)
S004 C009 1.747(3)
S004 C00N 1.708(3)
O005 C00B 1.356(4)
O005 C00L 1.438(4)
O006 C00D 1.344(4)
O006 C00M 1.453(4)
O007 C00D 1.201(4)
C008 H008 0.9500
C008 C00C 1.422(4)
C008 C00K 1.343(4)
C009 C00A 1.451(4)
C009 C00B 1.390(4)
C00A C00C 1.402(4)
C00B C00I 1.411(4)
C00C C00D 1.476(4)
C00E H00A 0.9900
C00E H00B 0.9900
C00E C00G 1.524(4)
C00E C00L 1.505(4)
C00F H00C 0.9900
C00F H00D 0.9900
C00F C00H 1.525(4)
C00F C00M 1.503(4)
C00G H00E 0.9900
C00G H00F 0.9900
C00G C00J 1.527(4)
C00H H00G 0.9900
C00H H00H 0.9900
C00H C00P 1.523(4)
C00I H00I 0.9500
C00I C00N 1.357(5)
C00J H00J 0.9900
C00J H00K 0.9900
C00J C00O 1.522(5)
C00L H00L 0.9900
C00L H00M 0.9900
C00M H00N 0.9900
C00M H00O 0.9900
C00O H00P 0.9800
C00O H00Q 0.9800
C00O H00R 0.9800
C00P H00S 0.9900
C00P H00T 0.9900
C00P C00Q 1.510(5)
C00Q H00U 0.9800
C00Q H00V 0.9800
C00Q H00W 0.9800
